data_7107981
loop_
_publ_author_name
'Michael Lipschutz'
'T.Don Tilley'

_publ_section_title
;
 Synthesis and reactivity of a conveniently prepared two-coordinate
 bis(amido) nickel(II) complex
;
_journal_name_full Chem.Commun.
_journal_page_first 7146
_journal_paper_doi 10.1039/c2cc32974c
_journal_volume 48
_journal_year 2012
_chemical_formula_sum 'C32 H55 N3 Ni Si2'
_chemical_formula_weight 596.68
_chemical_name_common Ni(N(SiMe3)(DIPP))2(MeCN)
_chemical_name_systematic
;
?
;
_space_group_IT_number 2
_symmetry_cell_setting triclinic
_symmetry_space_group_name_Hall '-P 1'
_symmetry_space_group_name_H-M 'P -1'
_atom_sites_solution_hydrogens geom
_atom_sites_solution_primary direct
_atom_sites_solution_secondary difmap
_audit_creation_method SHELXL-97
_cell_angle_alpha 97.4630(10)
_cell_angle_beta 97.333(2)
_cell_angle_gamma 110.211(2)
_cell_formula_units_Z 2
_cell_length_a 9.6047(3)
_cell_length_b 11.1888(4)
_cell_length_c 17.6838(5)
_cell_measurement_reflns_used 9823
_cell_measurement_temperature 100(2)
_cell_measurement_theta_max 25.35
_cell_measurement_theta_min 2.36
_cell_volume 1737.61(10)
_computing_cell_refinement 'Bruker SAINT'
_computing_data_collection 'Bruker APEX2'
_computing_data_reduction 'Bruker SAINT'
_computing_molecular_graphics ORTEP-32
_computing_publication_material WinGX
_computing_structure_refinement 'SHELXL-97 (Sheldrick, 2008)'
_computing_structure_solution SIR-97
_diffrn_ambient_temperature 100(2)
_diffrn_detector_area_resol_mean 8.366
_diffrn_measured_fraction_theta_full 0.995
_diffrn_measured_fraction_theta_max 0.993
_diffrn_measurement_device_type 'Bruker APEX-II CCD'
_diffrn_measurement_method 'phi and omega scans'
_diffrn_radiation_monochromator 'QUAZAR Multilayer mirrors'
_diffrn_radiation_source 'microfocus sealed tube'
_diffrn_radiation_type MoK\a
_diffrn_radiation_wavelength 0.71073
_diffrn_reflns_av_R_equivalents 0.0279
_diffrn_reflns_av_sigmaI/netI 0.0246
_diffrn_reflns_limit_h_max 11
_diffrn_reflns_limit_h_min -11
_diffrn_reflns_limit_k_max 13
_diffrn_reflns_limit_k_min -13
_diffrn_reflns_limit_l_max 21
_diffrn_reflns_limit_l_min -21
_diffrn_reflns_number 29585
_diffrn_reflns_theta_full 25.00
_diffrn_reflns_theta_max 25.36
_diffrn_reflns_theta_min 1.97
_exptl_absorpt_coefficient_mu 0.650
_exptl_absorpt_correction_T_max 0.9620
_exptl_absorpt_correction_T_min 0.9031
_exptl_absorpt_correction_type multi-scan
_exptl_absorpt_process_details SADABS
_exptl_crystal_colour red
_exptl_crystal_density_diffrn 1.140
_exptl_crystal_density_method 'not measured'
_exptl_crystal_description block
_exptl_crystal_F_000 648
_exptl_crystal_size_max 0.16
_exptl_crystal_size_mid 0.07
_exptl_crystal_size_min 0.06
_refine_diff_density_max 0.359
_refine_diff_density_min -0.224
_refine_diff_density_rms 0.044
_refine_ls_extinction_method none
_refine_ls_goodness_of_fit_ref 1.034
_refine_ls_hydrogen_treatment constr
_refine_ls_matrix_type full
_refine_ls_number_parameters 358
_refine_ls_number_reflns 6356
_refine_ls_number_restraints 0
_refine_ls_restrained_S_all 1.034
_refine_ls_R_factor_all 0.0337
_refine_ls_R_factor_gt 0.0280
_refine_ls_shift/su_max 0.002
_refine_ls_shift/su_mean 0.000
_refine_ls_structure_factor_coef Fsqd
_refine_ls_weighting_details 'calc w=1/[\s^2^(Fo^2^)+(0.0287P)^2^+0.9904P] where P=(Fo^2^+2Fc^2^)/3'
_refine_ls_weighting_scheme calc
_refine_ls_wR_factor_gt 0.0666
_refine_ls_wR_factor_ref 0.0694
_reflns_number_gt 5660
_reflns_number_total 6356
_reflns_threshold_expression >2sigma(I)
_cod_data_source_file c2cc32974c.txt
_cod_data_source_block shelxl_c
_cod_original_sg_symbol_H-M P-1
_cod_database_code 7107981

loop_
_symmetry_equiv_pos_as_xyz
'x, y, z'
'-x, -y, -z'

loop_
_atom_site_label
_atom_site_type_symbol
_atom_site_fract_x
_atom_site_fract_y
_atom_site_fract_z
_atom_site_U_iso_or_equiv
_atom_site_adp_type
_atom_site_occupancy
_atom_site_symmetry_multiplicity
_atom_site_calc_flag
_atom_site_refinement_flags
C1 C 0.36191(19) 0.38503(15) 0.15145(9) 0.0167(3) Uani 1 1 d .
C2 C 0.2518(2) 0.42003(16) 0.10882(9) 0.0203(4) Uani 1 1 d .
C3 C 0.2794(2) 0.55144(17) 0.11035(10) 0.0248(4) Uani 1 1 d .
H3 H 0.2058 0.5758 0.0820 0.030 Uiso 1 1 calc R
C4 C 0.4110(2) 0.64671(17) 0.15199(10) 0.0251(4) Uani 1 1 d .
H4 H 0.4270 0.7356 0.1529 0.030 Uiso 1 1 calc R
C5 C 0.5189(2) 0.61173(17) 0.19218(10) 0.0239(4) Uani 1 1 d .
H5 H 0.6098 0.6775 0.2204 0.029 Uiso 1 1 calc R
C6 C 0.49816(19) 0.48260(16) 0.19240(9) 0.0192(4) Uani 1 1 d .
C7 C 0.62029(19) 0.44886(17) 0.23808(10) 0.0225(4) Uani 1 1 d .
H7 H 0.5990 0.3548 0.2197 0.027 Uiso 1 1 calc R
C8 C 0.6145(2) 0.4680(2) 0.32429(10) 0.0344(5) Uani 1 1 d .
H8A H 0.6330 0.5592 0.3438 0.052 Uiso 1 1 calc R
H8B H 0.6921 0.4434 0.3524 0.052 Uiso 1 1 calc R
H8C H 0.5148 0.4136 0.3321 0.052 Uiso 1 1 calc R
C9 C 0.7791(2) 0.5254(2) 0.22522(13) 0.0400(5) Uani 1 1 d .
H9A H 0.7799 0.5167 0.1694 0.060 Uiso 1 1 calc R
H9B H 0.8510 0.4913 0.2499 0.060 Uiso 1 1 calc R
H9C H 0.8080 0.6171 0.2482 0.060 Uiso 1 1 calc R
C10 C 0.1058(2) 0.31904(17) 0.06161(10) 0.0261(4) Uani 1 1 d .
H10 H 0.1104 0.2318 0.0645 0.031 Uiso 1 1 calc R
C11 C -0.0309(2) 0.3253(2) 0.09468(13) 0.0437(5) Uani 1 1 d .
H11A H -0.0266 0.3015 0.1461 0.066 Uiso 1 1 calc R
H11B H -0.1235 0.2648 0.0601 0.066 Uiso 1 1 calc R
H11C H -0.0307 0.4136 0.0991 0.066 Uiso 1 1 calc R
C12 C 0.0888(3) 0.3317(2) -0.02422(11) 0.0457(6) Uani 1 1 d .
H12A H 0.0826 0.4161 -0.0290 0.069 Uiso 1 1 calc R
H12B H -0.0035 0.2624 -0.0537 0.069 Uiso 1 1 calc R
H12C H 0.1763 0.3245 -0.0447 0.069 Uiso 1 1 calc R
C13 C 0.5242(2) 0.0907(2) 0.13284(12) 0.0343(5) Uani 1 1 d .
H13A H 0.6177 0.1612 0.1599 0.052 Uiso 1 1 calc R
H13B H 0.5472 0.0350 0.0928 0.052 Uiso 1 1 calc R
H13C H 0.4775 0.0395 0.1701 0.052 Uiso 1 1 calc R
C14 C 0.2251(2) 0.0227(2) 0.02743(12) 0.0406(5) Uani 1 1 d .
H14A H 0.1645 -0.0254 0.0619 0.061 Uiso 1 1 calc R
H14B H 0.2601 -0.0352 -0.0048 0.061 Uiso 1 1 calc R
H14C H 0.1634 0.0561 -0.0060 0.061 Uiso 1 1 calc R
C15 C 0.4921(3) 0.2647(2) 0.02150(12) 0.0435(6) Uani 1 1 d .
H15A H 0.4236 0.2987 -0.0065 0.065 Uiso 1 1 calc R
H15B H 0.5262 0.2132 -0.0158 0.065 Uiso 1 1 calc R
H15C H 0.5796 0.3371 0.0526 0.065 Uiso 1 1 calc R
C16 C 0.12664(18) 0.10478(15) 0.36514(9) 0.0158(3) Uani 1 1 d .
C17 C 0.23474(19) 0.09025(16) 0.42196(9) 0.0181(3) Uani 1 1 d .
C18 C 0.1949(2) -0.02197(17) 0.45409(10) 0.0226(4) Uani 1 1 d .
H18 H 0.2670 -0.0323 0.4921 0.027 Uiso 1 1 calc R
C19 C 0.0532(2) -0.11804(17) 0.43184(10) 0.0245(4) Uani 1 1 d .
H19 H 0.0281 -0.1934 0.4545 0.029 Uiso 1 1 calc R
C20 C -0.0515(2) -0.10362(16) 0.37628(10) 0.0218(4) Uani 1 1 d .
H20 H -0.1488 -0.1702 0.3609 0.026 Uiso 1 1 calc R
C21 C -0.01823(19) 0.00640(16) 0.34203(9) 0.0182(3) Uani 1 1 d .
C22 C -0.13747(19) 0.01522(16) 0.27981(9) 0.0216(4) Uani 1 1 d .
H22 H -0.1070 0.1081 0.2742 0.026 Uiso 1 1 calc R
C23 C -0.2931(2) -0.02486(18) 0.30309(10) 0.0267(4) Uani 1 1 d .
H23A H -0.3308 -0.1179 0.3040 0.040 Uiso 1 1 calc R
H23B H -0.3632 -0.0062 0.2654 0.040 Uiso 1 1 calc R
H23C H -0.2848 0.0239 0.3547 0.040 Uiso 1 1 calc R
C24 C -0.1466(2) -0.06406(19) 0.20030(10) 0.0304(4) Uani 1 1 d .
H24A H -0.0529 -0.0254 0.1811 0.046 Uiso 1 1 calc R
H24B H -0.2321 -0.0639 0.1636 0.046 Uiso 1 1 calc R
H24C H -0.1607 -0.1534 0.2055 0.046 Uiso 1 1 calc R
C25 C 0.39447(19) 0.18968(17) 0.44613(10) 0.0220(4) Uani 1 1 d .
H25 H 0.3944 0.2717 0.4295 0.026 Uiso 1 1 calc R
C26 C 0.5043(2) 0.1459(2) 0.40472(12) 0.0323(4) Uani 1 1 d .
H26A H 0.4997 0.0613 0.4160 0.048 Uiso 1 1 calc R
H26B H 0.6071 0.2095 0.4231 0.048 Uiso 1 1 calc R
H26C H 0.4762 0.1389 0.3486 0.048 Uiso 1 1 calc R
C27 C 0.4507(2) 0.22075(19) 0.53435(10) 0.0304(4) Uani 1 1 d .
H27A H 0.3770 0.2437 0.5605 0.046 Uiso 1 1 calc R
H27B H 0.5479 0.2937 0.5472 0.046 Uiso 1 1 calc R
H27C H 0.4632 0.1447 0.5516 0.046 Uiso 1 1 calc R
C28 C -0.0637(2) 0.31970(18) 0.37756(11) 0.0282(4) Uani 1 1 d .
H28A H -0.1257 0.2964 0.3255 0.042 Uiso 1 1 calc R
H28B H -0.0720 0.3975 0.4059 0.042 Uiso 1 1 calc R
H28C H -0.0992 0.2480 0.4055 0.042 Uiso 1 1 calc R
C29 C 0.2439(2) 0.42222(18) 0.47117(10) 0.0273(4) Uani 1 1 d .
H29A H 0.2199 0.3547 0.5028 0.041 Uiso 1 1 calc R
H29B H 0.2147 0.4933 0.4929 0.041 Uiso 1 1 calc R
H29C H 0.3526 0.4552 0.4711 0.041 Uiso 1 1 calc R
C30 C 0.1980(2) 0.48158(16) 0.31036(10) 0.0247(4) Uani 1 1 d .
H30A H 0.3051 0.5036 0.3081 0.037 Uiso 1 1 calc R
H30B H 0.1822 0.5588 0.3343 0.037 Uiso 1 1 calc R
H30C H 0.1380 0.4502 0.2577 0.037 Uiso 1 1 calc R
C31 C 0.2196(2) -0.08019(18) 0.24137(11) 0.0307(4) Uani 1 1 d .
C32 C 0.1957(3) -0.2087(2) 0.25953(14) 0.0514(7) Uani 1 1 d .
H32A H 0.1423 -0.2201 0.3033 0.077 Uiso 1 1 calc R
H32B H 0.2936 -0.2172 0.2734 0.077 Uiso 1 1 calc R
H32C H 0.1354 -0.2751 0.2141 0.077 Uiso 1 1 calc R
N1 N 0.33517(15) 0.25196(12) 0.15457(7) 0.0161(3) Uani 1 1 d .
N2 N 0.16733(15) 0.21572(12) 0.32796(7) 0.0159(3) Uani 1 1 d .
N3 N 0.23678(18) 0.01992(14) 0.22871(8) 0.0257(3) Uani 1 1 d .
Si1 Si 0.39100(6) 0.16049(4) 0.08659(3) 0.02062(11) Uani 1 1 d .
Si2 Si 0.13802(5) 0.35249(4) 0.36946(2) 0.01547(10) Uani 1 1 d .
Ni1 Ni 0.24709(2) 0.205616(19) 0.238105(11) 0.01537(7) Uani 1 1 d .

loop_
_atom_site_aniso_label
_atom_site_aniso_U_11
_atom_site_aniso_U_22
_atom_site_aniso_U_33
_atom_site_aniso_U_23
_atom_site_aniso_U_13
_atom_site_aniso_U_12
C1 0.0252(9) 0.0168(8) 0.0128(7) 0.0058(6) 0.0115(7) 0.0097(7)
C2 0.0293(10) 0.0198(9) 0.0159(8) 0.0059(7) 0.0089(7) 0.0113(8)
C3 0.0371(11) 0.0247(10) 0.0212(8) 0.0101(7) 0.0098(8) 0.0183(9)
C4 0.0404(11) 0.0150(9) 0.0261(9) 0.0083(7) 0.0172(8) 0.0124(8)
C5 0.0269(10) 0.0174(9) 0.0256(9) 0.0031(7) 0.0121(8) 0.0039(8)
C6 0.0246(9) 0.0189(9) 0.0167(8) 0.0046(7) 0.0107(7) 0.0085(8)
C7 0.0219(9) 0.0185(9) 0.0251(9) 0.0009(7) 0.0052(7) 0.0060(8)
C8 0.0342(11) 0.0493(13) 0.0250(9) 0.0076(9) 0.0041(8) 0.0221(10)
C9 0.0269(11) 0.0440(13) 0.0542(13) 0.0162(10) 0.0161(10) 0.0140(10)
C10 0.0328(11) 0.0232(10) 0.0234(9) 0.0026(7) -0.0016(8) 0.0146(8)
C11 0.0304(12) 0.0382(13) 0.0543(13) -0.0068(10) 0.0018(10) 0.0101(10)
C12 0.0623(15) 0.0453(13) 0.0257(10) 0.0052(9) -0.0089(10) 0.0217(12)
C13 0.0397(12) 0.0372(12) 0.0388(11) 0.0092(9) 0.0184(9) 0.0251(10)
C14 0.0436(13) 0.0356(12) 0.0364(11) -0.0123(9) 0.0055(10) 0.0143(10)
C15 0.0737(16) 0.0376(12) 0.0371(11) 0.0166(9) 0.0399(11) 0.0286(12)
C16 0.0223(9) 0.0151(8) 0.0165(7) 0.0059(6) 0.0122(7) 0.0107(7)
C17 0.0223(9) 0.0184(9) 0.0202(8) 0.0070(7) 0.0121(7) 0.0114(7)
C18 0.0266(10) 0.0250(9) 0.0243(8) 0.0118(7) 0.0105(7) 0.0146(8)
C19 0.0327(10) 0.0197(9) 0.0283(9) 0.0139(7) 0.0155(8) 0.0117(8)
C20 0.0239(9) 0.0172(9) 0.0248(9) 0.0050(7) 0.0122(7) 0.0050(8)
C21 0.0232(9) 0.0182(9) 0.0170(8) 0.0038(6) 0.0108(7) 0.0095(7)
C22 0.0233(9) 0.0176(9) 0.0213(8) 0.0035(7) 0.0052(7) 0.0042(7)
C23 0.0243(10) 0.0288(10) 0.0260(9) 0.0043(8) 0.0048(8) 0.0089(8)
C24 0.0319(11) 0.0339(11) 0.0213(9) 0.0024(8) 0.0075(8) 0.0071(9)
C25 0.0203(9) 0.0241(9) 0.0275(9) 0.0122(7) 0.0074(7) 0.0118(8)
C26 0.0227(10) 0.0375(11) 0.0453(11) 0.0160(9) 0.0133(9) 0.0161(9)
C27 0.0289(10) 0.0305(10) 0.0322(10) 0.0129(8) 0.0029(8) 0.0096(9)
C28 0.0249(10) 0.0244(10) 0.0387(10) 0.0019(8) 0.0112(8) 0.0126(8)
C29 0.0365(11) 0.0266(10) 0.0221(9) 0.0017(7) 0.0039(8) 0.0173(9)
C30 0.0359(11) 0.0196(9) 0.0258(9) 0.0086(7) 0.0132(8) 0.0147(8)
C31 0.0445(12) 0.0237(10) 0.0367(10) 0.0112(8) 0.0298(9) 0.0185(9)
C32 0.0843(18) 0.0264(11) 0.0717(16) 0.0293(11) 0.0551(14) 0.0339(12)
N1 0.0212(7) 0.0145(7) 0.0159(6) 0.0058(5) 0.0074(6) 0.0080(6)
N2 0.0192(7) 0.0152(7) 0.0171(6) 0.0064(5) 0.0084(6) 0.0081(6)
N3 0.0372(9) 0.0202(8) 0.0290(8) 0.0088(6) 0.0214(7) 0.0152(7)
Si1 0.0296(3) 0.0187(2) 0.0178(2) 0.00433(18) 0.0120(2) 0.0110(2)
Si2 0.0186(2) 0.0152(2) 0.0160(2) 0.00476(17) 0.00694(18) 0.00854(19)
Ni1 0.02140(12) 0.01331(11) 0.01578(11) 0.00603(8) 0.01009(8) 0.00830(9)

loop_
_atom_type_symbol
_atom_type_description
_atom_type_scat_dispersion_real
_atom_type_scat_dispersion_imag
_atom_type_scat_source
C C 0.0033 0.0016 'International Tables Vol C Tables 4.2.6.8 and 6.1.1.4'
H H 0.0000 0.0000 'International Tables Vol C Tables 4.2.6.8 and 6.1.1.4'
N N 0.0061 0.0033 'International Tables Vol C Tables 4.2.6.8 and 6.1.1.4'
Si Si 0.0817 0.0704 'International Tables Vol C Tables 4.2.6.8 and 6.1.1.4'
Ni Ni 0.3393 1.1124 'International Tables Vol C Tables 4.2.6.8 and 6.1.1.4'

loop_
_geom_angle_atom_site_label_1
_geom_angle_atom_site_label_2
_geom_angle_atom_site_label_3
_geom_angle
C6 C1 C2 119.62(14)
C6 C1 N1 119.82(14)
C2 C1 N1 120.55(15)
C3 C2 C1 118.68(16)
C3 C2 C10 119.51(15)
C1 C2 C10 121.82(14)
C4 C3 C2 121.58(16)
C4 C3 H3 119.2
C2 C3 H3 119.2
C5 C4 C3 119.37(16)
C5 C4 H4 120.3
C3 C4 H4 120.3
C4 C5 C6 121.62(17)
C4 C5 H5 119.2
C6 C5 H5 119.2
C5 C6 C1 119.09(15)
C5 C6 C7 119.66(15)
C1 C6 C7 121.23(14)
C8 C7 C6 110.79(14)
C8 C7 C9 110.21(16)
C6 C7 C9 112.99(15)
C8 C7 H7 107.5
C6 C7 H7 107.5
C9 C7 H7 107.5
C7 C8 H8A 109.5
C7 C8 H8B 109.5
H8A C8 H8B 109.5
C7 C8 H8C 109.5
H8A C8 H8C 109.5
H8B C8 H8C 109.5
C7 C9 H9A 109.5
C7 C9 H9B 109.5
H9A C9 H9B 109.5
C7 C9 H9C 109.5
H9A C9 H9C 109.5
H9B C9 H9C 109.5
C2 C10 C11 111.68(15)
C2 C10 C12 111.27(16)
C11 C10 C12 110.88(17)
C2 C10 H10 107.6
C11 C10 H10 107.6
C12 C10 H10 107.6
C10 C11 H11A 109.5
C10 C11 H11B 109.5
H11A C11 H11B 109.5
C10 C11 H11C 109.5
H11A C11 H11C 109.5
H11B C11 H11C 109.5
C10 C12 H12A 109.5
C10 C12 H12B 109.5
H12A C12 H12B 109.5
C10 C12 H12C 109.5
H12A C12 H12C 109.5
H12B C12 H12C 109.5
Si1 C13 H13A 109.5
Si1 C13 H13B 109.5
H13A C13 H13B 109.5
Si1 C13 H13C 109.5
H13A C13 H13C 109.5
H13B C13 H13C 109.5
Si1 C14 H14A 109.5
Si1 C14 H14B 109.5
H14A C14 H14B 109.5
Si1 C14 H14C 109.5
H14A C14 H14C 109.5
H14B C14 H14C 109.5
Si1 C15 H15A 109.5
Si1 C15 H15B 109.5
H15A C15 H15B 109.5
Si1 C15 H15C 109.5
H15A C15 H15C 109.5
H15B C15 H15C 109.5
C21 C16 C17 119.73(14)
C21 C16 N2 120.16(14)
C17 C16 N2 120.01(14)
C18 C17 C16 118.86(15)
C18 C17 C25 119.09(15)
C16 C17 C25 121.99(14)
C19 C18 C17 121.55(16)
C19 C18 H18 119.2
C17 C18 H18 119.2
C20 C19 C18 119.38(15)
C20 C19 H19 120.3
C18 C19 H19 120.3
C19 C20 C21 121.69(16)
C19 C20 H20 119.2
C21 C20 H20 119.2
C20 C21 C16 118.79(15)
C20 C21 C22 119.18(15)
C16 C21 C22 122.01(14)
C21 C22 C23 111.88(13)
C21 C22 C24 112.25(14)
C23 C22 C24 110.37(14)
C21 C22 H22 107.4
C23 C22 H22 107.4
C24 C22 H22 107.4
C22 C23 H23A 109.5
C22 C23 H23B 109.5
H23A C23 H23B 109.5
C22 C23 H23C 109.5
H23A C23 H23C 109.5
H23B C23 H23C 109.5
C22 C24 H24A 109.5
C22 C24 H24B 109.5
H24A C24 H24B 109.5
C22 C24 H24C 109.5
H24A C24 H24C 109.5
H24B C24 H24C 109.5
C17 C25 C26 110.98(15)
C17 C25 C27 112.99(14)
C26 C25 C27 110.00(14)
C17 C25 H25 107.5
C26 C25 H25 107.5
C27 C25 H25 107.5
C25 C26 H26A 109.5
C25 C26 H26B 109.5
H26A C26 H26B 109.5
C25 C26 H26C 109.5
H26A C26 H26C 109.5
H26B C26 H26C 109.5
C25 C27 H27A 109.5
C25 C27 H27B 109.5
H27A C27 H27B 109.5
C25 C27 H27C 109.5
H27A C27 H27C 109.5
H27B C27 H27C 109.5
Si2 C28 H28A 109.5
Si2 C28 H28B 109.5
H28A C28 H28B 109.5
Si2 C28 H28C 109.5
H28A C28 H28C 109.5
H28B C28 H28C 109.5
Si2 C29 H29A 109.5
Si2 C29 H29B 109.5
H29A C29 H29B 109.5
Si2 C29 H29C 109.5
H29A C29 H29C 109.5
H29B C29 H29C 109.5
Si2 C30 H30A 109.5
Si2 C30 H30B 109.5
H30A C30 H30B 109.5
Si2 C30 H30C 109.5
H30A C30 H30C 109.5
H30B C30 H30C 109.5
N3 C31 C32 178.5(2)
C31 C32 H32A 109.5
C31 C32 H32B 109.5
H32A C32 H32B 109.5
C31 C32 H32C 109.5
H32A C32 H32C 109.5
H32B C32 H32C 109.5
C1 N1 Si1 119.92(10)
C1 N1 Ni1 110.78(10)
Si1 N1 Ni1 129.27(8)
C16 N2 Si2 118.01(10)
C16 N2 Ni1 118.65(10)
Si2 N2 Ni1 123.34(7)
C31 N3 Ni1 162.21(14)
N1 Si1 C14 110.89(8)
N1 Si1 C15 109.79(8)
C14 Si1 C15 109.48(11)
N1 Si1 C13 112.20(8)
C14 Si1 C13 107.43(10)
C15 Si1 C13 106.94(10)
N2 Si2 C30 109.76(7)
N2 Si2 C29 113.64(7)
C30 Si2 C29 107.65(8)
N2 Si2 C28 113.01(8)
C30 Si2 C28 108.38(8)
C29 Si2 C28 104.06(9)
N1 Ni1 N2 161.26(6)
N1 Ni1 N3 100.48(6)
N2 Ni1 N3 98.15(6)

loop_
_geom_bond_atom_site_label_1
_geom_bond_atom_site_label_2
_geom_bond_distance
C1 C6 1.412(2)
C1 C2 1.414(2)
C1 N1 1.431(2)
C2 C3 1.397(2)
C2 C10 1.517(2)
C3 C4 1.380(3)
C3 H3 0.9500
C4 C5 1.378(3)
C4 H4 0.9500
C5 C6 1.389(2)
C5 H5 0.9500
C6 C7 1.521(2)
C7 C8 1.522(2)
C7 C9 1.532(3)
C7 H7 1.0000
C8 H8A 0.9800
C8 H8B 0.9800
C8 H8C 0.9800
C9 H9A 0.9800
C9 H9B 0.9800
C9 H9C 0.9800
C10 C11 1.524(3)
C10 C12 1.536(2)
C10 H10 1.0000
C11 H11A 0.9800
C11 H11B 0.9800
C11 H11C 0.9800
C12 H12A 0.9800
C12 H12B 0.9800
C12 H12C 0.9800
C13 Si1 1.8719(19)
C13 H13A 0.9800
C13 H13B 0.9800
C13 H13C 0.9800
C14 Si1 1.862(2)
C14 H14A 0.9800
C14 H14B 0.9800
C14 H14C 0.9800
C15 Si1 1.8653(19)
C15 H15A 0.9800
C15 H15B 0.9800
C15 H15C 0.9800
C16 C21 1.412(2)
C16 C17 1.417(2)
C16 N2 1.4383(19)
C17 C18 1.398(2)
C17 C25 1.518(2)
C18 C19 1.380(3)
C18 H18 0.9500
C19 C20 1.380(2)
C19 H19 0.9500
C20 C21 1.398(2)
C20 H20 0.9500
C21 C22 1.522(2)
C22 C23 1.532(2)
C22 C24 1.537(2)
C22 H22 1.0000
C23 H23A 0.9800
C23 H23B 0.9800
C23 H23C 0.9800
C24 H24A 0.9800
C24 H24B 0.9800
C24 H24C 0.9800
C25 C26 1.533(2)
C25 C27 1.536(2)
C25 H25 1.0000
C26 H26A 0.9800
C26 H26B 0.9800
C26 H26C 0.9800
C27 H27A 0.9800
C27 H27B 0.9800
C27 H27C 0.9800
C28 Si2 1.8719(18)
C28 H28A 0.9800
C28 H28B 0.9800
C28 H28C 0.9800
C29 Si2 1.8705(17)
C29 H29A 0.9800
C29 H29B 0.9800
C29 H29C 0.9800
C30 Si2 1.8657(17)
C30 H30A 0.9800
C30 H30B 0.9800
C30 H30C 0.9800
C31 N3 1.131(2)
C31 C32 1.461(3)
C32 H32A 0.9800
C32 H32B 0.9800
C32 H32C 0.9800
N1 Si1 1.7332(13)
N1 Ni1 1.8390(13)
N2 Si2 1.7373(13)
N2 Ni1 1.8569(13)
N3 Ni1 2.0293(14)
